data_4332620
loop_
_publ_author_name
'Zhou, Xiao-Ping'
'Li, Dan'
'Zheng, Shao-Liang'
'Zhang, Xuanjun'
'Wu, Tao'

_publ_section_title
;
 Cu(I) or Cu(I)&#x2212;Cu(II) Mixed-Valence Complexes of
 2,4,6-Tri(2-pyridyl)-1,3,5-triazine:&#x00A0; Syntheses, Structures, and
 Theoretical Study of the Hydrolytic Reaction Mechanism
;
_journal_issue 18
_journal_name_full 'Inorganic Chemistry'
_journal_page_first 7119
_journal_page_last 7125
_journal_paper_doi 10.1021/ic060564p
_journal_volume 45
_journal_year 2006
_chemical_formula_sum 'C12 H8 Br Cu N3 O2'
_chemical_formula_weight 369.66
_chemical_name_systematic
; 
 ? 
;
_space_group_IT_number 60
_symmetry_cell_setting orthorhombic
_symmetry_space_group_name_Hall '-P 2n 2ab'
_symmetry_space_group_name_H-M 'P b c n'
_atom_sites_solution_hydrogens geom
_atom_sites_solution_primary direct
_atom_sites_solution_secondary difmap
_audit_creation_method SHELXL-97
_cell_angle_alpha 90.00
_cell_angle_beta 90.00
_cell_angle_gamma 90.00
_cell_formula_units_Z 4
_cell_length_a 12.3074(15)
_cell_length_b 14.3586(17)
_cell_length_c 6.8007(9)
_cell_measurement_temperature 293(2)
_cell_volume 1201.8(3)
_computing_cell_refinement 'Bruker SMART'
_computing_data_collection 'Bruker SMART'
_computing_data_reduction 'Bruker SAINT'
_computing_molecular_graphics 'Bruker SHELXTL'
_computing_publication_material 'Bruker SHELXTL'
_computing_structure_refinement 'SHELXL-97 (Sheldrick, 1997)'
_computing_structure_solution 'SHELXS-97 (Sheldrick, 1990)'
_diffrn_ambient_temperature 293(2)
_diffrn_measured_fraction_theta_full 0.998
_diffrn_measured_fraction_theta_max 0.998
_diffrn_measurement_device_type 'CCD area detector'
_diffrn_measurement_method 'phi and omega scans'
_diffrn_radiation_monochromator graphite
_diffrn_radiation_source 'fine-focus sealed tube'
_diffrn_radiation_type MoK\a
_diffrn_radiation_wavelength 0.71073
_diffrn_reflns_av_R_equivalents 0.0309
_diffrn_reflns_av_sigmaI/netI 0.0280
_diffrn_reflns_limit_h_max 15
_diffrn_reflns_limit_h_min -15
_diffrn_reflns_limit_k_max 18
_diffrn_reflns_limit_k_min -10
_diffrn_reflns_limit_l_max 8
_diffrn_reflns_limit_l_min -8
_diffrn_reflns_number 6886
_diffrn_reflns_theta_full 27.49
_diffrn_reflns_theta_max 27.49
_diffrn_reflns_theta_min 2.18
_exptl_absorpt_coefficient_mu 5.141
_exptl_absorpt_correction_type none
_exptl_crystal_density_diffrn 2.043
_exptl_crystal_density_meas 0
_exptl_crystal_density_method 'not measured'
_exptl_crystal_F_000 724
_refine_diff_density_max 1.136
_refine_diff_density_min -0.469
_refine_diff_density_rms 0.121
_refine_ls_extinction_method none
_refine_ls_goodness_of_fit_ref 1.067
_refine_ls_hydrogen_treatment mixed
_refine_ls_matrix_type full
_refine_ls_number_parameters 88
_refine_ls_number_reflns 1379
_refine_ls_number_restraints 0
_refine_ls_restrained_S_all 1.067
_refine_ls_R_factor_all 0.0730
_refine_ls_R_factor_gt 0.0428
_refine_ls_shift/su_max 0.000
_refine_ls_shift/su_mean 0.000
_refine_ls_structure_factor_coef Fsqd
_refine_ls_weighting_details 'calc w=1/[\s^2^(Fo^2^)+(0.0691P)^2^+0.3515P] where P=(Fo^2^+2Fc^2^)/3'
_refine_ls_weighting_scheme calc
_refine_ls_wR_factor_gt 0.1113
_refine_ls_wR_factor_ref 0.1302
_reflns_number_gt 873
_reflns_number_total 1379
_reflns_threshold_expression >2sigma(I)
_cod_data_source_file ic060564psup1.cif
_cod_data_source_block Complex4
_cod_depositor_comments
;
The following automatic conversions were performed:

'_symmetry_cell_setting' value 'Orthorhombic' changed to
'orthorhombic' according to
/home/saulius/struct/CIF-dictionaries/cif_core.dic dictionary named
'cif_core.dic' version 2.4.2 from 2011-04-26.

Automatic conversion script
Id: cif_fix_values 1891 2012-01-12 08:04:46Z andrius 
;
_cod_original_sg_symbol_H-M Pbcn
_cod_database_code 4332620

loop_
_symmetry_equiv_pos_as_xyz
'x, y, z'
'-x+1/2, -y+1/2, z+1/2'
'-x, y, -z+1/2'
'x+1/2, -y+1/2, -z'
'-x, -y, -z'
'x-1/2, y-1/2, -z-1/2'
'x, -y, z-1/2'
'-x-1/2, y-1/2, z'

loop_
_atom_site_label
_atom_site_type_symbol
_atom_site_fract_x
_atom_site_fract_y
_atom_site_fract_z
_atom_site_U_iso_or_equiv
_atom_site_adp_type
_atom_site_occupancy
_atom_site_symmetry_multiplicity
_atom_site_calc_flag
_atom_site_refinement_flags
Cu1 Cu 0.0000 0.93216(5) 0.2500 0.0443(3) Uani 1 2 d S
N1 N 0.1602(3) 0.9129(3) 0.2919(4) 0.0438(8) Uani 1 1 d .
N2 N 0.0000 0.7979(4) 0.2500 0.0457(12) Uani 1 2 d S
O1 O 0.1071(3) 0.6722(2) 0.3417(5) 0.0684(9) Uani 1 1 d .
Br1 Br 0.0000 1.09734(5) 0.2500 0.0578(3) Uani 1 2 d S
C1 C 0.2394(4) 0.9763(3) 0.3023(7) 0.0515(11) Uani 1 1 d .
H1 H 0.2225 1.0387 0.2818 0.062 Uiso 1 1 calc R
C2 C 0.3453(4) 0.9521(4) 0.3425(7) 0.0582(11) Uani 1 1 d .
H2 H 0.3988 0.9977 0.3479 0.070 Uiso 1 1 calc R
C3 C 0.3716(4) 0.8615(4) 0.3741(6) 0.0612(12) Uani 1 1 d .
H3 H 0.4427 0.8444 0.4038 0.073 Uiso 1 1 calc R
C4 C 0.2902(3) 0.7947(3) 0.3611(7) 0.0570(12) Uani 1 1 d .
H4 H 0.3060 0.7320 0.3797 0.068 Uiso 1 1 calc R
C5 C 0.1865(3) 0.8228(3) 0.3206(6) 0.0456(10) Uani 1 1 d .
C6 C 0.0933(4) 0.7545(3) 0.3051(6) 0.0492(11) Uani 1 1 d .

loop_
_atom_site_aniso_label
_atom_site_aniso_U_11
_atom_site_aniso_U_22
_atom_site_aniso_U_33
_atom_site_aniso_U_23
_atom_site_aniso_U_13
_atom_site_aniso_U_12
Cu1 0.0384(4) 0.0339(4) 0.0606(5) 0.000 0.0050(3) 0.000
N1 0.0392(19) 0.046(2) 0.0461(19) 0.0018(15) 0.0049(14) 0.0037(16)
N2 0.044(3) 0.042(3) 0.052(3) 0.000 0.002(2) 0.000
O1 0.073(2) 0.0395(18) 0.093(2) 0.0113(18) 0.0066(19) 0.0059(16)
Br1 0.0511(4) 0.0408(4) 0.0815(5) 0.000 0.0071(3) 0.000
C1 0.046(3) 0.047(3) 0.061(3) 0.0028(19) 0.004(2) 0.003(2)
C2 0.045(3) 0.066(3) 0.063(3) 0.004(3) 0.000(2) -0.004(2)
C3 0.047(3) 0.078(3) 0.059(3) 0.013(2) -0.002(2) 0.011(3)
C4 0.052(3) 0.058(3) 0.061(3) 0.010(2) 0.003(2) 0.014(2)
C5 0.053(3) 0.044(3) 0.039(2) 0.0028(18) 0.0021(19) 0.005(2)
C6 0.058(3) 0.043(3) 0.046(2) 0.0022(18) 0.008(2) 0.005(2)

loop_
_atom_type_symbol
_atom_type_description
_atom_type_scat_dispersion_real
_atom_type_scat_dispersion_imag
_atom_type_scat_source
C C 0.0033 0.0016 'International Tables Vol C Tables 4.2.6.8 and 6.1.1.4'
H H 0.0000 0.0000 'International Tables Vol C Tables 4.2.6.8 and 6.1.1.4'
N N 0.0061 0.0033 'International Tables Vol C Tables 4.2.6.8 and 6.1.1.4'
O O 0.0106 0.0060 'International Tables Vol C Tables 4.2.6.8 and 6.1.1.4'
Cu Cu 0.3201 1.2651 'International Tables Vol C Tables 4.2.6.8 and 6.1.1.4'
Br Br -0.2901 2.4595 'International Tables Vol C Tables 4.2.6.8 and 6.1.1.4'

loop_
_geom_angle_atom_site_label_1
_geom_angle_atom_site_label_2
_geom_angle_atom_site_label_3
_geom_angle
_geom_angle_site_symmetry_1
_geom_angle_site_symmetry_3
N2 Cu1 N1 82.10(11) . 3
N2 Cu1 N1 82.10(11) . .
N1 Cu1 N1 164.2(2) 3 .
N2 Cu1 Br1 180.000(1) . .
N1 Cu1 Br1 97.90(11) 3 .
N1 Cu1 Br1 97.90(11) . .
C1 N1 C5 118.1(4) . .
C1 N1 Cu1 129.0(3) . .
C5 N1 Cu1 112.9(3) . .
C6 N2 C6 125.3(6) . 3
C6 N2 Cu1 117.3(3) . .
C6 N2 Cu1 117.3(3) 3 .
N1 C1 C2 122.0(4) . .
N1 C1 H1 119.0 . .
C2 C1 H1 119.0 . .
C3 C2 C1 120.0(5) . .
C3 C2 H2 120.0 . .
C1 C2 H2 120.0 . .
C2 C3 C4 118.6(4) . .
C2 C3 H3 120.7 . .
C4 C3 H3 120.7 . .
C5 C4 C3 118.9(4) . .
C5 C4 H4 120.6 . .
C3 C4 H4 120.6 . .
N1 C5 C4 122.5(4) . .
N1 C5 C6 115.4(4) . .
C4 C5 C6 122.1(4) . .
O1 C6 N2 128.3(5) . .
O1 C6 C5 120.5(4) . .
N2 C6 C5 111.2(4) . .

loop_
_geom_bond_atom_site_label_1
_geom_bond_atom_site_label_2
_geom_bond_distance
_geom_bond_site_symmetry_2
Cu1 N2 1.927(6) .
Cu1 N1 2.011(3) 3
Cu1 N1 2.011(3) .
Cu1 Br1 2.3718(10) .
N1 C1 1.336(5) .
N1 C5 1.348(5) .
N2 C6 1.359(5) .
N2 C6 1.359(5) 3
O1 C6 1.219(5) .
C1 C2 1.377(6) .
C1 H1 0.9300 .
C2 C3 1.358(7) .
C2 H2 0.9300 .
C3 C4 1.390(6) .
C3 H3 0.9300 .
C4 C5 1.366(6) .
C4 H4 0.9300 .
C5 C6 1.514(6) .

loop_
_geom_torsion_atom_site_label_1
_geom_torsion_atom_site_label_2
_geom_torsion_atom_site_label_3
_geom_torsion_atom_site_label_4
_geom_torsion
_geom_torsion_site_symmetry_1
_geom_torsion_site_symmetry_4
N2 Cu1 N1 C1 176.1(4) . .
N1 Cu1 N1 C1 176.1(4) 3 .
Br1 Cu1 N1 C1 -3.9(4) . .
N2 Cu1 N1 C5 -6.8(3) . .
N1 Cu1 N1 C5 -6.8(3) 3 .
Br1 Cu1 N1 C5 173.2(3) . .
N1 Cu1 N2 C6 -170.2(2) 3 .
N1 Cu1 N2 C6 9.8(2) . .
Br1 Cu1 N2 C6 0(42) . .
N1 Cu1 N2 C6 9.8(2) 3 3
N1 Cu1 N2 C6 -170.2(2) . 3
Br1 Cu1 N2 C6 0(100) . 3
C5 N1 C1 C2 -0.5(6) . .
Cu1 N1 C1 C2 176.4(3) . .
N1 C1 C2 C3 -0.4(7) . .
C1 C2 C3 C4 1.2(7) . .
C2 C3 C4 C5 -1.2(7) . .
C1 N1 C5 C4 0.6(6) . .
Cu1 N1 C5 C4 -176.9(3) . .
C1 N1 C5 C6 -179.5(3) . .
Cu1 N1 C5 C6 3.1(4) . .
C3 C4 C5 N1 0.3(7) . .
C3 C4 C5 C6 -179.7(4) . .
C6 N2 C6 O1 -11.1(4) 3 .
Cu1 N2 C6 O1 168.9(4) . .
C6 N2 C6 C5 169.6(4) 3 .
Cu1 N2 C6 C5 -10.4(4) . .
N1 C5 C6 O1 -175.0(4) . .
C4 C5 C6 O1 5.0(6) . .
N1 C5 C6 N2 4.4(5) . .
C4 C5 C6 N2 -175.6(4) . .
